data_1538414
loop_
_publ_author_name
'Mizuno, J.'

_publ_section_title
;
 The crystal structure of nickel chloride hexahydrate, Ni Cl2 (H2 O)6
;
_journal_name_full 'Journal of the Physical Society of Japan'
_journal_page_first 1574
_journal_page_last 1580
_journal_volume 16
_journal_year 1961
_chemical_formula_sum 'Cl2 H12 Ni O6'
_chemical_name_systematic 'Ni Cl2 (H2 O)6'
_space_group_IT_number 12
_symmetry_space_group_name_Hall '-C 2y'
_symmetry_space_group_name_H-M 'C 1 2/m 1'
_cell_angle_alpha 90
_cell_angle_beta 122.17
_cell_angle_gamma 90
_cell_formula_units_Z 2
_cell_length_a 10.23
_cell_length_b 7.05
_cell_length_c 6.57
_cell_volume 401.091
_citation_journal_id_ASTM JUPSAU
_cod_data_source_file Mizuno_JUPSAU_1961_1584.cif
_cod_data_source_block H12Cl2Ni1O6
_cod_depositor_comments
;
 Marking attached hydrogen atoms.

 Antanas Vaitkus,
 2018-02-06
;
_cod_original_cell_volume 401.0909
_cod_original_formula_sum 'H12 Cl2 Ni1 O6'
_cod_database_code 1538414

loop_
_symmetry_equiv_pos_as_xyz
x,y,z
-x,y,-z
-x,-y,-z
x,-y,z
x+1/2,y+1/2,z
-x+1/2,y+1/2,-z
-x+1/2,-y+1/2,-z
x+1/2,-y+1/2,z

loop_
_atom_site_label
_atom_site_type_symbol
_atom_site_fract_x
_atom_site_fract_y
_atom_site_fract_z
_atom_site_occupancy
_atom_site_attached_hydrogens
_atom_site_U_iso_or_equiv
Cl1 Cl-1 0.271 0 0.167 1 0 0.0
Ni1 Ni+2 0 0 0 1 0 0.0
O1 O-2 0.0312 0.208 0.251 1 2 0.0
O2 O-2 0.288 0 0.702 1 2 0.0
